data_4306230
loop_
_publ_author_name
'Victor I. Ovcharenko'
'Galina V. Romanenko'
'Ksenia Yu. Maryunina'
'Artem S. Bogomyakov'
'Elena V. Gorelik'

_publ_section_title
;
Thermally Induced Magnetic Anomalies in Solvates of the
Bis(hexafluoroacetylacetonate)copper(II) Complex with Pyrazolyl-Substituted
Nitronyl Nitroxide
;
_journal_name_full 'Inorganic Chemistry'
_journal_page_first 9537
_journal_page_last 9552
_journal_paper_doi 10.1021/ic8011074
_journal_volume 47
_journal_year 2008
_chemical_formula_sum 'C27 H32 Cu F12 N4 O6'
_chemical_formula_weight 800.11
_chemical_name_systematic
; 
 catena-(bis(m2-4,4,5,5-Tetramethyl-2-
 (1-butylpyrazole-4-yl)-4,5-dihydro-1H-
 imidazol-3-oxide-1-oxyl)-tetrakis(1,
 1,1,5,5,5-hexafluoropentan-2,4-
 dionato)-di-copper(ii)) hexane solvate
;
_space_group_IT_number 2
_symmetry_cell_setting triclinic
_symmetry_space_group_name_Hall '-P 1'
_symmetry_space_group_name_H-M 'P -1'
_atom_sites_solution_hydrogens geom
_atom_sites_solution_primary direct
_atom_sites_solution_secondary difmap
_audit_creation_method SHELXL-97
_cell_angle_alpha 98.3830(10)
_cell_angle_beta 111.8740(10)
_cell_angle_gamma 97.4340(10)
_cell_formula_units_Z 4
_cell_length_a 21.3236(14)
_cell_length_b 13.2001(9)
_cell_length_c 13.4815(9)
_cell_measurement_reflns_used 8029
_cell_measurement_temperature 160(2)
_cell_measurement_theta_max 23.24
_cell_measurement_theta_min 2.14
_cell_volume 3413.4(4)
_computing_cell_refinement 'Bruker SMART'
_computing_data_collection 'Bruker SMART'
_computing_data_reduction 'Bruker SAINT'
_computing_molecular_graphics 'Bruker SHELXTL'
_computing_publication_material 'Bruker SHELXTL'
_computing_structure_refinement 'SHELXL-97 (Sheldrick, 1997)'
_computing_structure_solution 'SHELXS-97 (Sheldrick, 1990)'
_diffrn_ambient_temperature 160(2)
_diffrn_measured_fraction_theta_full 0.990
_diffrn_measured_fraction_theta_max 0.990
_diffrn_measurement_device_type 'CCD area detector'
_diffrn_measurement_method 'phi and omega scans'
_diffrn_radiation_monochromator graphite
_diffrn_radiation_source 'fine-focus sealed tube'
_diffrn_radiation_type MoK\a
_diffrn_radiation_wavelength 0.71073
_diffrn_reflns_av_R_equivalents 0.0526
_diffrn_reflns_av_sigmaI/netI 0.0446
_diffrn_reflns_limit_h_max 18
_diffrn_reflns_limit_h_min -23
_diffrn_reflns_limit_k_max 14
_diffrn_reflns_limit_k_min -13
_diffrn_reflns_limit_l_max 14
_diffrn_reflns_limit_l_min -14
_diffrn_reflns_number 14734
_diffrn_reflns_theta_full 23.26
_diffrn_reflns_theta_max 23.26
_diffrn_reflns_theta_min 1.72
_exptl_absorpt_coefficient_mu 0.750
_exptl_absorpt_correction_type none
_exptl_crystal_density_diffrn 1.557
_exptl_crystal_density_method 'not measured'
_exptl_crystal_F_000 1628
_refine_diff_density_max 1.061
_refine_diff_density_min -0.560
_refine_diff_density_rms 0.082
_refine_ls_extinction_method none
_refine_ls_goodness_of_fit_ref 1.071
_refine_ls_hydrogen_treatment constr
_refine_ls_matrix_type full
_refine_ls_number_parameters 931
_refine_ls_number_reflns 9712
_refine_ls_number_restraints 0
_refine_ls_restrained_S_all 1.071
_refine_ls_R_factor_all 0.0623
_refine_ls_R_factor_gt 0.0544
_refine_ls_shift/su_max 0.029
_refine_ls_shift/su_mean 0.001
_refine_ls_structure_factor_coef Fsqd
_refine_ls_weighting_details 'calc w=1/[\s^2^(Fo^2^)+(0.0855P)^2^+3.4037P] where P=(Fo^2^+2Fc^2^)/3'
_refine_ls_weighting_scheme calc
_refine_ls_wR_factor_gt 0.1482
_refine_ls_wR_factor_ref 0.1560
_reflns_number_gt 8174
_reflns_number_total 9712
_reflns_threshold_expression >2sigma(I)
_cod_data_source_file ic8011074_si_001_30.cif
_cod_data_source_block hex160
_cod_depositor_comments
;
The following automatic conversions were performed:
'_symmetry_cell_setting' value 'Triclinic' changed to 'triclinic'
according to '/home/saulius/struct/CIF-dictionaries/cif_core.dic'
dictionary named 'cif_core.dic' version 2.4.1 from 2010-06-29.

Automatic conversion script
Id: cif_fix_enum 1527 2010-12-29 10:47:43Z saulius 
;
_cod_database_code 4306230

loop_
_symmetry_equiv_pos_as_xyz
'x, y, z'
'-x, -y, -z'

loop_
_atom_site_label
_atom_site_type_symbol
_atom_site_fract_x
_atom_site_fract_y
_atom_site_fract_z
_atom_site_U_iso_or_equiv
_atom_site_adp_type
_atom_site_occupancy
_atom_site_symmetry_multiplicity
_atom_site_calc_flag
_atom_site_refinement_flags
_atom_site_disorder_assembly
_atom_site_disorder_group
Cu1 Cu 0.5000 0.5000 0.0000 0.02666(17) Uani 1 2 d S . .
O1 O 0.43213(12) 0.37152(18) -0.03323(19) 0.0313(6) Uani 1 1 d . . .
C1 C 0.3411(2) 0.2524(3) -0.0343(3) 0.0415(10) Uani 1 1 d . . .
F1 F 0.38197(16) 0.1924(2) 0.0150(3) 0.0925(11) Uani 1 1 d . . .
F2 F 0.31593(18) 0.2129(2) -0.1388(2) 0.0914(11) Uani 1 1 d . . .
F3 F 0.28980(15) 0.2433(2) -0.0025(3) 0.0710(8) Uani 1 1 d . . .
C2 C 0.38132(18) 0.3645(3) -0.0075(3) 0.0314(8) Uani 1 1 d . . .
C3 C 0.35868(19) 0.4436(3) 0.0406(3) 0.0382(9) Uani 1 1 d . . .
H3A H 0.3200 0.4267 0.0558 0.046 Uiso 1 1 calc R . .
C4 C 0.39188(18) 0.5470(3) 0.0668(3) 0.0319(8) Uani 1 1 d . . .
C5 C 0.3649(2) 0.6291(3) 0.1233(4) 0.0440(10) Uani 1 1 d . . .
F4 F 0.3508(11) 0.7051(17) 0.0684(16) 0.075(6) Uani 0.50 1 d P . .
F5 F 0.3114(10) 0.5968(13) 0.1437(16) 0.117(9) Uani 0.50 1 d P . .
F6 F 0.4131(13) 0.674(2) 0.2201(17) 0.117(8) Uani 0.50 1 d P . .
F4A F 0.2983(7) 0.5944(13) 0.0981(14) 0.077(4) Uani 0.50 1 d P . .
F5A F 0.3997(14) 0.655(2) 0.2231(13) 0.124(10) Uani 0.50 1 d P . .
F6A F 0.3660(11) 0.7134(16) 0.0875(17) 0.081(7) Uani 0.50 1 d P . .
O2 O 0.44342(12) 0.58433(18) 0.05076(19) 0.0313(6) Uani 1 1 d . . .
Cu2 Cu 0.75364(2) 0.99491(3) 0.51445(3) 0.02926(16) Uani 1 1 d . . .
O3 O 0.67517(12) 1.05675(18) 0.51014(19) 0.0303(6) Uani 1 1 d . . .
C6 C 0.59564(19) 1.1273(3) 0.5630(3) 0.0364(9) Uani 1 1 d . . .
F7 F 0.54651(13) 1.0910(2) 0.4637(2) 0.0752(9) Uani 1 1 d . . .
F8 F 0.56547(14) 1.1267(2) 0.6331(2) 0.0639(8) Uani 1 1 d . . .
F9 F 0.61951(13) 1.22589(19) 0.5680(3) 0.0630(8) Uani 1 1 d . . .
C7 C 0.65281(18) 1.0652(3) 0.5846(3) 0.0306(8) Uani 1 1 d . . .
C8 C 0.6754(2) 1.0284(3) 0.6804(3) 0.0378(9) Uani 1 1 d . . .
H8A H 0.6556 1.0434 0.7303 0.045 Uiso 1 1 calc R . .
C9 C 0.72686(19) 0.9698(3) 0.7043(3) 0.0325(8) Uani 1 1 d . . .
C10 C 0.7453(2) 0.9299(3) 0.8103(4) 0.0476(11) Uani 1 1 d . . .
F10 F 0.73586(18) 0.9902(2) 0.8873(2) 0.0766(9) Uani 1 1 d . . .
F11 F 0.70705(19) 0.8361(2) 0.7915(3) 0.0873(10) Uani 1 1 d . . .
F12 F 0.80892(17) 0.9164(3) 0.8490(3) 0.0976(12) Uani 1 1 d . . .
O4 O 0.75973(12) 0.94312(18) 0.6481(2) 0.0323(6) Uani 1 1 d . . .
O5 O 0.74621(12) 1.04696(18) 0.3809(2) 0.0320(6) Uani 1 1 d . . .
C11 C 0.7558(2) 1.0569(3) 0.2151(3) 0.0423(10) Uani 1 1 d . . .
F13 F 0.69082(16) 1.0635(3) 0.1765(2) 0.0908(11) Uani 1 1 d . . .
F14 F 0.79039(18) 1.1528(2) 0.2311(2) 0.0796(9) Uani 1 1 d . . .
F15 F 0.76639(16) 0.9975(2) 0.1385(2) 0.0665(8) Uani 1 1 d . . .
C12 C 0.77737(18) 1.0189(3) 0.3224(3) 0.0313(8) Uani 1 1 d . . .
C13 C 0.82881(19) 0.9603(3) 0.3453(3) 0.0365(9) Uani 1 1 d . . .
H13A H 0.8477 0.9449 0.2941 0.044 Uiso 1 1 calc R . .
C14 C 0.85286(18) 0.9244(3) 0.4407(3) 0.0311(8) Uani 1 1 d . . .
C15 C 0.9112(2) 0.8647(3) 0.4614(3) 0.0391(9) Uani 1 1 d . . .
F16 F 0.88935(14) 0.7658(2) 0.4574(3) 0.0710(8) Uani 1 1 d . . .
F17 F 0.94038(15) 0.8669(2) 0.3906(2) 0.0708(8) Uani 1 1 d . . .
F18 F 0.96067(14) 0.9018(3) 0.5596(2) 0.0847(10) Uani 1 1 d . . .
O6 O 0.83202(12) 0.93316(17) 0.5174(2) 0.0312(6) Uani 1 1 d . . .
Cu3 Cu 1.0000 1.5000 1.0000 0.02410(17) Uani 1 2 d S . .
O7 O 1.07213(13) 1.6277(2) 1.0285(2) 0.0395(6) Uani 1 1 d . . .
C16 C 1.1515(2) 1.7511(3) 1.0075(4) 0.0505(11) Uani 1 1 d . . .
F19 F 1.20039(16) 1.7636(2) 0.9700(3) 0.0762(9) Uani 1 1 d . . .
F20 F 1.18001(19) 1.7943(3) 1.1124(3) 0.0978(12) Uani 1 1 d . . .
F21 F 1.10659(18) 1.8074(2) 0.9618(4) 0.1037(13) Uani 1 1 d . . .
C17 C 1.11580(19) 1.6379(3) 0.9872(3) 0.0363(9) Uani 1 1 d . . .
C18 C 1.1339(2) 1.5623(3) 0.9280(3) 0.0422(10) Uani 1 1 d . . .
H18A H 1.1664 1.5828 0.9005 0.051 Uiso 1 1 calc R . .
C19 C 1.10578(18) 1.4561(3) 0.9073(3) 0.0378(9) Uani 1 1 d . . .
C20 C 1.1281(2) 1.3810(3) 0.8371(4) 0.0581(13) Uani 1 1 d . . .
F22 F 1.1426(3) 1.3003(4) 0.8814(5) 0.158(2) Uani 1 1 d . . .
F23 F 1.1807(3) 1.4147(3) 0.8246(6) 0.197(3) Uani 1 1 d . . .
F24 F 1.0802(3) 1.3376(5) 0.7489(4) 0.186(3) Uani 1 1 d . . .
O8 O 1.06322(13) 1.4140(2) 0.9385(2) 0.0416(7) Uani 1 1 d . . .
O01 O 0.53946(12) 0.48039(19) 0.1809(2) 0.0347(6) Uani 1 1 d . . .
N1 N 0.60114(15) 0.4681(2) 0.2362(2) 0.0303(7) Uani 1 1 d . . .
C01 C 0.6165(2) 0.3623(3) 0.2531(3) 0.0362(9) Uani 1 1 d . . .
C02 C 0.5897(2) 0.3361(3) 0.3393(4) 0.0518(11) Uani 1 1 d . . .
H02A H 0.5402 0.3211 0.3076 0.078 Uiso 1 1 calc R . .
H02B H 0.6061 0.3946 0.4000 0.078 Uiso 1 1 calc R . .
H02C H 0.6061 0.2762 0.3642 0.078 Uiso 1 1 calc R . .
C03 C 0.5802(2) 0.2815(3) 0.1470(3) 0.0447(10) Uani 1 1 d . . .
H03A H 0.5313 0.2708 0.1267 0.067 Uiso 1 1 calc R . .
H03B H 0.5953 0.2169 0.1567 0.067 Uiso 1 1 calc R . .
H03C H 0.5911 0.3058 0.0905 0.067 Uiso 1 1 calc R . .
C04 C 0.6962(2) 0.3879(3) 0.2962(3) 0.0356(9) Uani 1 1 d . . .
C05 C 0.7238(2) 0.3789(3) 0.2068(3) 0.0428(10) Uani 1 1 d . . .
H05A H 0.7733 0.3957 0.2395 0.064 Uiso 1 1 calc R . .
H05B H 0.7069 0.4265 0.1604 0.064 Uiso 1 1 calc R . .
H05C H 0.7087 0.3087 0.1642 0.064 Uiso 1 1 calc R . .
C06 C 0.7330(2) 0.3307(3) 0.3836(3) 0.0505(11) Uani 1 1 d . . .
H06A H 0.7819 0.3509 0.4057 0.076 Uiso 1 1 calc R . .
H06B H 0.7188 0.2567 0.3549 0.076 Uiso 1 1 calc R . .
H06C H 0.7215 0.3484 0.4456 0.076 Uiso 1 1 calc R . .
N2 N 0.71060(15) 0.5027(2) 0.3443(2) 0.0324(7) Uani 1 1 d . . .
O02 O 0.77099(13) 0.5535(2) 0.4072(2) 0.0428(7) Uani 1 1 d . . .
C07 C 0.65465(17) 0.5453(3) 0.3001(3) 0.0278(8) Uani 1 1 d . . .
C08 C 0.65264(17) 0.6542(3) 0.3203(3) 0.0274(8) Uani 1 1 d . . .
C09 C 0.59619(18) 0.7008(3) 0.2764(3) 0.0319(8) Uani 1 1 d . . .
H09A H 0.5522 0.6668 0.2267 0.038 Uiso 1 1 calc R . .
N3 N 0.61692(15) 0.8028(2) 0.3187(2) 0.0326(7) Uani 1 1 d . . .
N4 N 0.68452(15) 0.8283(2) 0.3902(2) 0.0312(7) Uani 1 1 d . . .
C010 C 0.5768(2) 0.8856(3) 0.2974(3) 0.0465(10) Uani 1 1 d . . .
H01A H 0.5474 0.8831 0.3377 0.056 Uiso 1 1 calc R . .
H01X H 0.6086 0.9525 0.3264 0.056 Uiso 1 1 calc R . .
C011 C 0.5345(3) 0.8809(4) 0.1854(4) 0.088(2) Uani 1 1 d . . .
H01B H 0.5008 0.8158 0.1563 0.105 Uiso 1 1 calc R . .
H01C H 0.5630 0.8819 0.1437 0.105 Uiso 1 1 calc R . .
C012 C 0.4964(4) 0.9743(5) 0.1720(5) 0.104(3) Uani 1 1 d . . .
H01D H 0.4878 0.9939 0.2373 0.125 Uiso 1 1 calc R . .
H01E H 0.5273 1.0332 0.1687 0.125 Uiso 1 1 calc R . .
C013 C 0.4354(5) 0.9585(6) 0.0835(9) 0.162(4) Uani 1 1 d . . .
H01F H 0.4167 1.0208 0.0841 0.243 Uiso 1 1 calc R . .
H01G H 0.4035 0.9018 0.0864 0.243 Uiso 1 1 calc R . .
H01H H 0.4430 0.9419 0.0177 0.243 Uiso 1 1 calc R . .
C014 C 0.70578(18) 0.7382(3) 0.3899(3) 0.0300(8) Uani 1 1 d . . .
H01I H 0.7505 0.7314 0.4308 0.036 Uiso 1 1 calc R . .
O03 O 0.96038(12) 1.51671(18) 0.8414(2) 0.0318(6) Uani 1 1 d . . .
N5 N 0.89637(14) 1.5246(2) 0.7888(2) 0.0299(7) Uani 1 1 d . . .
C015 C 0.87700(19) 1.6277(3) 0.7687(3) 0.0322(8) Uani 1 1 d . . .
C016 C 0.9000(2) 1.6524(3) 0.6790(3) 0.0454(10) Uani 1 1 d . . .
H01J H 0.9494 1.6707 0.7081 0.068 Uiso 1 1 calc R . .
H01K H 0.8809 1.7099 0.6522 0.068 Uiso 1 1 calc R . .
H01L H 0.8841 1.5922 0.6202 0.068 Uiso 1 1 calc R . .
C017 C 0.9132(2) 1.7131(3) 0.8717(3) 0.0390(9) Uani 1 1 d . . .
H01M H 0.9619 1.7269 0.8893 0.058 Uiso 1 1 calc R . .
H01N H 0.9050 1.6907 0.9311 0.058 Uiso 1 1 calc R . .
H01O H 0.8956 1.7756 0.8595 0.058 Uiso 1 1 calc R . .
C018 C 0.79772(18) 1.5970(3) 0.7301(3) 0.0323(8) Uani 1 1 d . . .
C019 C 0.7727(2) 1.6062(3) 0.8224(3) 0.0385(9) Uani 1 1 d . . .
H01P H 0.7234 1.5861 0.7924 0.058 Uiso 1 1 calc R . .
H01Q H 0.7865 1.6773 0.8627 0.058 Uiso 1 1 calc R . .
H01R H 0.7926 1.5613 0.8703 0.058 Uiso 1 1 calc R . .
C020 C 0.7563(2) 1.6483(3) 0.6400(3) 0.0441(10) Uani 1 1 d . . .
H02D H 0.7080 1.6250 0.6212 0.066 Uiso 1 1 calc R . .
H02E H 0.7663 1.6294 0.5768 0.066 Uiso 1 1 calc R . .
H02F H 0.7684 1.7228 0.6651 0.066 Uiso 1 1 calc R . .
N6 N 0.78638(15) 1.4818(2) 0.6853(2) 0.0315(7) Uani 1 1 d . . .
O04 O 0.72719(13) 1.42704(19) 0.6248(2) 0.0398(6) Uani 1 1 d . . .
C021 C 0.84503(17) 1.4439(3) 0.7277(3) 0.0277(8) Uani 1 1 d . . .
C022 C 0.85002(17) 1.3365(3) 0.7058(3) 0.0276(8) Uani 1 1 d . . .
C023 C 0.90963(18) 1.2954(3) 0.7449(3) 0.0315(8) Uani 1 1 d . . .
H02G H 0.9535 1.3324 0.7916 0.038 Uiso 1 1 calc R . .
N7 N 0.89176(15) 1.1935(2) 0.7028(2) 0.0317(7) Uani 1 1 d . . .
C024 C 0.9373(2) 1.1174(3) 0.7234(3) 0.0402(9) Uani 1 1 d . . .
H02H H 0.9153 1.0541 0.6672 0.048 Uiso 1 1 calc R . .
H02I H 0.9799 1.1458 0.7178 0.048 Uiso 1 1 calc R . .
C025 C 0.9538(4) 1.0906(6) 0.8297(5) 0.104(2) Uani 1 1 d . . .
H02J H 0.9112 1.0695 0.8386 0.125 Uiso 1 1 calc R . .
H02K H 0.9803 1.1523 0.8861 0.125 Uiso 1 1 calc R . .
C026 C 0.9957(4) 1.0006(6) 0.8463(6) 0.104(2) Uani 1 1 d . . .
H02L H 0.9940 0.9723 0.9080 0.125 Uiso 1 1 calc R . .
H02M H 0.9755 0.9447 0.7816 0.125 Uiso 1 1 calc R . .
C027 C 1.0652(4) 1.0412(5) 0.8657(7) 0.112(3) Uani 1 1 d . . .
H02N H 1.0909 0.9861 0.8746 0.167 Uiso 1 1 calc R . .
H02O H 1.0852 1.0952 0.9309 0.167 Uiso 1 1 calc R . .
H02P H 1.0665 1.0696 0.8047 0.167 Uiso 1 1 calc R . .
N8 N 0.82332(15) 1.1627(2) 0.6366(2) 0.0310(7) Uani 1 1 d . . .
C028 C 0.79871(18) 1.2498(3) 0.6394(3) 0.0294(8) Uani 1 1 d . . .
H02Q H 0.7528 1.2528 0.6018 0.035 Uiso 1 1 calc R . .
C1A C 0.9222(3) 1.2722(5) 0.4802(5) 0.0816(17) Uani 1 1 d . . .
H1AA H 0.8878 1.2452 0.5047 0.122 Uiso 1 1 calc R . .
H1AB H 0.9630 1.2448 0.5124 0.122 Uiso 1 1 calc R . .
H1AC H 0.9048 1.2517 0.4020 0.122 Uiso 1 1 calc R . .
C2A C 0.9396(4) 1.3903(7) 0.5139(8) 0.129(3) Uani 1 1 d . . .
H2AA H 0.8973 1.4160 0.4830 0.155 Uiso 1 1 calc R . .
H2AB H 0.9555 1.4091 0.5928 0.155 Uiso 1 1 calc R . .
C3A C 0.9885(3) 1.4425(5) 0.4845(7) 0.102(2) Uani 1 1 d . . .
H3AA H 0.9713 1.4236 0.4054 0.133 Uiso 1 1 calc R . .
H3AB H 1.0295 1.4131 0.5128 0.133 Uiso 1 1 calc R . .
C1B C 0.5694(3) 0.7385(5) 0.5336(5) 0.0785(16) Uani 1 1 d . . .
H1BA H 0.5568 0.7923 0.4935 0.118 Uiso 1 1 calc R . .
H1BB H 0.6138 0.7270 0.5378 0.118 Uiso 1 1 calc R . .
H1BD H 0.5714 0.7598 0.6061 0.118 Uiso 1 1 calc R . .
C2B C 0.5170(3) 0.6397(5) 0.4768(5) 0.0827(17) Uani 1 1 d . . .
H2BA H 0.4723 0.6540 0.4709 0.099 Uiso 1 1 calc R . .
H2BB H 0.5147 0.6212 0.4030 0.099 Uiso 1 1 calc R . .
C3B C 0.5278(2) 0.5474(4) 0.5272(4) 0.0687(14) Uani 1 1 d . . .
H3BC H 0.5707 0.5295 0.5281 0.103 Uiso 1 1 calc R . .
H3BD H 0.5332 0.5669 0.6026 0.103 Uiso 1 1 calc R . .

loop_
_atom_site_aniso_label
_atom_site_aniso_U_11
_atom_site_aniso_U_22
_atom_site_aniso_U_33
_atom_site_aniso_U_23
_atom_site_aniso_U_13
_atom_site_aniso_U_12
Cu1 0.0245(3) 0.0227(3) 0.0296(3) 0.0007(3) 0.0099(3) 0.0020(2)
O1 0.0306(14) 0.0277(13) 0.0306(13) -0.0001(11) 0.0113(11) -0.0009(10)
C1 0.040(2) 0.033(2) 0.052(3) 0.0055(19) 0.023(2) 0.0004(18)
F1 0.0690(19) 0.0430(16) 0.153(3) 0.0406(19) 0.025(2) 0.0082(14)
F2 0.127(3) 0.0623(19) 0.0599(19) -0.0198(15) 0.0445(18) -0.0536(18)
F3 0.0747(19) 0.0433(15) 0.109(2) 0.0049(15) 0.0627(18) -0.0095(13)
C2 0.030(2) 0.031(2) 0.0281(19) 0.0067(16) 0.0083(16) -0.0003(15)
C3 0.038(2) 0.036(2) 0.048(2) 0.0076(18) 0.0257(19) 0.0044(17)
C4 0.032(2) 0.034(2) 0.0302(19) 0.0090(16) 0.0114(16) 0.0087(16)
C5 0.045(3) 0.039(3) 0.053(3) 0.006(2) 0.026(2) 0.007(2)
F4 0.116(11) 0.073(11) 0.056(5) 0.026(5) 0.036(5) 0.069(8)
F5 0.193(19) 0.040(5) 0.20(2) 0.010(9) 0.182(18) 0.009(8)
F6 0.092(8) 0.143(12) 0.081(13) -0.055(9) 0.016(7) 0.050(7)
F4A 0.058(5) 0.058(6) 0.130(11) -0.006(6) 0.062(5) 0.019(4)
F5A 0.18(2) 0.179(18) 0.028(7) 0.013(9) 0.023(9) 0.140(18)
F6A 0.105(10) 0.035(6) 0.146(18) 0.027(8) 0.093(12) 0.021(6)
O2 0.0314(14) 0.0270(13) 0.0341(14) 0.0057(11) 0.0122(11) 0.0045(10)
Cu2 0.0364(3) 0.0257(3) 0.0335(3) 0.0082(2) 0.0196(2) 0.01331(19)
O3 0.0333(14) 0.0275(13) 0.0339(14) 0.0041(11) 0.0165(11) 0.0119(10)
C6 0.035(2) 0.032(2) 0.043(2) 0.0018(17) 0.0187(19) 0.0076(17)
F7 0.0486(16) 0.089(2) 0.0663(19) -0.0162(16) 0.0035(14) 0.0354(15)
F8 0.0713(18) 0.0742(18) 0.0829(19) 0.0326(15) 0.0570(16) 0.0413(15)
F9 0.0578(16) 0.0372(14) 0.111(2) 0.0265(14) 0.0442(16) 0.0246(12)
C7 0.0303(19) 0.0179(17) 0.039(2) -0.0031(15) 0.0143(17) -0.0004(14)
C8 0.049(2) 0.034(2) 0.044(2) 0.0093(18) 0.0307(19) 0.0139(18)
C9 0.044(2) 0.0223(18) 0.035(2) 0.0051(15) 0.0206(18) 0.0058(16)
C10 0.072(3) 0.041(3) 0.047(3) 0.016(2) 0.034(2) 0.027(2)
F10 0.143(3) 0.0678(18) 0.0443(15) 0.0195(13) 0.0522(17) 0.0542(18)
F11 0.149(3) 0.0493(17) 0.073(2) 0.0315(15) 0.050(2) 0.0114(18)
F12 0.092(2) 0.169(4) 0.066(2) 0.067(2) 0.0391(18) 0.074(2)
O4 0.0420(15) 0.0253(13) 0.0357(14) 0.0080(11) 0.0200(12) 0.0119(11)
O5 0.0418(15) 0.0251(13) 0.0359(14) 0.0076(11) 0.0211(12) 0.0118(11)
C11 0.055(3) 0.038(2) 0.040(2) 0.0099(19) 0.024(2) 0.0166(19)
F13 0.073(2) 0.163(3) 0.0564(18) 0.051(2) 0.0262(16) 0.059(2)
F14 0.134(3) 0.0435(16) 0.0601(17) 0.0249(13) 0.0359(18) 0.0066(16)
F15 0.115(2) 0.0606(17) 0.0396(14) 0.0132(12) 0.0399(15) 0.0382(16)
C12 0.035(2) 0.0214(18) 0.034(2) -0.0004(15) 0.0143(17) 0.0013(15)
C13 0.046(2) 0.036(2) 0.037(2) 0.0065(17) 0.0259(18) 0.0123(18)
C14 0.033(2) 0.0227(18) 0.038(2) -0.0027(16) 0.0181(17) 0.0013(15)
C15 0.044(2) 0.036(2) 0.045(2) 0.0070(18) 0.025(2) 0.0138(18)
F16 0.0699(18) 0.0447(16) 0.125(3) 0.0335(16) 0.0557(18) 0.0326(13)
F17 0.0808(19) 0.091(2) 0.088(2) 0.0441(17) 0.0651(18) 0.0547(17)
F18 0.0524(16) 0.111(2) 0.0632(19) -0.0203(17) -0.0029(14) 0.0465(16)
O6 0.0357(14) 0.0239(13) 0.0366(14) 0.0034(11) 0.0171(12) 0.0104(10)
Cu3 0.0228(3) 0.0215(3) 0.0246(3) 0.0013(2) 0.0079(2) 0.0021(2)
O7 0.0343(14) 0.0489(16) 0.0297(14) 0.0014(12) 0.0114(12) 0.0011(12)
C16 0.053(3) 0.047(3) 0.053(3) 0.008(2) 0.025(2) 0.004(2)
F19 0.092(2) 0.0440(15) 0.109(2) 0.0037(15) 0.071(2) -0.0095(14)
F20 0.129(3) 0.073(2) 0.064(2) -0.0176(16) 0.040(2) -0.042(2)
F21 0.089(2) 0.0546(19) 0.166(4) 0.047(2) 0.039(2) 0.0217(17)
C17 0.033(2) 0.042(2) 0.030(2) 0.0083(17) 0.0090(17) 0.0020(17)
C18 0.040(2) 0.041(2) 0.052(2) 0.0097(19) 0.027(2) 0.0033(18)
C19 0.027(2) 0.045(2) 0.039(2) 0.0134(18) 0.0093(17) 0.0068(17)
C20 0.054(3) 0.035(2) 0.077(4) -0.004(2) 0.024(3) 0.002(2)
F22 0.227(6) 0.094(3) 0.234(6) 0.069(4) 0.145(5) 0.101(4)
F23 0.243(6) 0.062(2) 0.378(9) -0.045(4) 0.277(7) -0.023(3)
F24 0.138(4) 0.268(7) 0.088(3) -0.084(4) -0.002(3) 0.104(4)
O8 0.0331(15) 0.0427(16) 0.0431(16) 0.0188(13) 0.0068(12) 0.0023(12)
O01 0.0300(14) 0.0331(14) 0.0359(14) 0.0042(11) 0.0087(12) 0.0062(11)
N1 0.0356(18) 0.0242(16) 0.0304(16) 0.0045(13) 0.0121(14) 0.0084(13)
C01 0.052(2) 0.0196(18) 0.037(2) 0.0054(16) 0.0179(18) 0.0077(16)
C02 0.070(3) 0.039(2) 0.053(3) 0.015(2) 0.030(2) 0.008(2)
C03 0.055(3) 0.026(2) 0.043(2) 0.0028(17) 0.010(2) 0.0065(18)
C04 0.049(2) 0.0257(19) 0.030(2) 0.0059(16) 0.0110(17) 0.0159(16)
C05 0.053(3) 0.036(2) 0.042(2) 0.0043(18) 0.020(2) 0.0169(19)
C06 0.074(3) 0.040(2) 0.039(2) 0.0119(19) 0.017(2) 0.031(2)
N2 0.0351(18) 0.0270(16) 0.0289(16) 0.0029(13) 0.0059(14) 0.0102(14)
O02 0.0359(16) 0.0391(15) 0.0423(16) 0.0004(13) 0.0048(13) 0.0118(12)
C07 0.0302(19) 0.0251(19) 0.0267(18) 0.0036(15) 0.0106(15) 0.0053(15)
C08 0.0309(19) 0.0240(18) 0.0273(18) 0.0044(15) 0.0112(15) 0.0076(15)
C09 0.032(2) 0.032(2) 0.0281(19) -0.0002(16) 0.0095(16) 0.0070(16)
N3 0.0376(18) 0.0271(17) 0.0306(16) 0.0010(13) 0.0107(14) 0.0128(13)
N4 0.0341(17) 0.0263(16) 0.0318(16) 0.0074(13) 0.0105(14) 0.0079(13)
C010 0.050(2) 0.043(2) 0.047(2) 0.0088(19) 0.014(2) 0.029(2)
C011 0.119(5) 0.057(3) 0.061(3) 0.006(3) -0.003(3) 0.053(3)
C012 0.156(7) 0.076(4) 0.058(4) 0.019(3) 0.001(4) 0.064(4)
C013 0.143(8) 0.090(6) 0.230(12) 0.045(7) 0.033(8) 0.063(5)
C014 0.0285(19) 0.0249(19) 0.0324(19) 0.0067(15) 0.0071(16) 0.0055(15)
O03 0.0278(14) 0.0281(13) 0.0377(14) 0.0017(11) 0.0133(11) 0.0043(10)
N5 0.0297(17) 0.0214(15) 0.0369(17) 0.0021(13) 0.0131(14) 0.0048(12)
C015 0.042(2) 0.0169(17) 0.038(2) 0.0053(15) 0.0169(17) 0.0069(15)
C016 0.058(3) 0.035(2) 0.049(2) 0.0092(19) 0.029(2) 0.0039(19)
C017 0.047(2) 0.0214(19) 0.044(2) 0.0040(17) 0.0143(19) 0.0047(16)
C018 0.040(2) 0.0217(18) 0.035(2) 0.0039(15) 0.0145(17) 0.0086(15)
C019 0.044(2) 0.033(2) 0.042(2) 0.0081(17) 0.0194(19) 0.0126(17)
C020 0.054(3) 0.034(2) 0.045(2) 0.0129(18) 0.015(2) 0.0203(18)
N6 0.0315(17) 0.0244(16) 0.0359(17) 0.0029(13) 0.0116(14) 0.0054(13)
O04 0.0337(15) 0.0324(14) 0.0453(16) 0.0022(12) 0.0088(13) 0.0072(12)
C021 0.0268(19) 0.0241(18) 0.0313(19) 0.0033(15) 0.0119(15) 0.0036(15)
C022 0.0281(19) 0.0229(18) 0.0285(18) 0.0018(15) 0.0095(15) 0.0041(15)
C023 0.033(2) 0.027(2) 0.0301(19) -0.0019(15) 0.0111(16) 0.0047(15)
N7 0.0350(17) 0.0242(16) 0.0309(16) -0.0001(13) 0.0079(14) 0.0114(13)
C024 0.042(2) 0.031(2) 0.042(2) -0.0005(17) 0.0098(18) 0.0173(17)
C025 0.144(6) 0.134(6) 0.092(5) 0.071(4) 0.066(4) 0.112(5)
C026 0.120(6) 0.136(6) 0.110(5) 0.076(5) 0.067(5) 0.083(5)
C027 0.105(5) 0.084(5) 0.168(8) 0.063(5) 0.060(5) 0.035(4)
N8 0.0341(17) 0.0240(16) 0.0296(16) 0.0014(13) 0.0083(14) 0.0059(13)
C028 0.0317(19) 0.0238(19) 0.0319(19) 0.0069(15) 0.0110(16) 0.0066(15)
C1A 0.085(4) 0.077(4) 0.087(4) 0.022(3) 0.038(3) 0.014(3)
C2A 0.102(6) 0.136(7) 0.145(8) 0.051(6) 0.040(5) 0.015(5)
C3A 0.076(4) 0.117(5) 0.122(6) 0.036(5) 0.046(4) 0.015(4)
C1B 0.070(4) 0.082(4) 0.100(4) 0.039(4) 0.039(3) 0.031(3)
C2B 0.070(4) 0.114(5) 0.082(4) 0.044(4) 0.035(3) 0.043(4)
C3B 0.063(3) 0.087(4) 0.069(3) 0.023(3) 0.030(3) 0.039(3)

loop_
_atom_type_symbol
_atom_type_description
_atom_type_scat_dispersion_real
_atom_type_scat_dispersion_imag
_atom_type_scat_source
C C 0.0033 0.0016 'International Tables Vol C Tables 4.2.6.8 and 6.1.1.4'
H H 0.0000 0.0000 'International Tables Vol C Tables 4.2.6.8 and 6.1.1.4'
N N 0.0061 0.0033 'International Tables Vol C Tables 4.2.6.8 and 6.1.1.4'
O O 0.0106 0.0060 'International Tables Vol C Tables 4.2.6.8 and 6.1.1.4'
F F 0.0171 0.0103 'International Tables Vol C Tables 4.2.6.8 and 6.1.1.4'
Cu Cu 0.3201 1.2651 'International Tables Vol C Tables 4.2.6.8 and 6.1.1.4'

loop_
_geom_angle_atom_site_label_1
_geom_angle_atom_site_label_2
_geom_angle_atom_site_label_3
_geom_angle
_geom_angle_site_symmetry_1
_geom_angle_site_symmetry_3
_geom_angle_publ_flag
O1 Cu1 O1 180.0 . 2_665 ?
O1 Cu1 O2 88.59(10) . 2_665 ?
O1 Cu1 O2 91.40(10) 2_665 2_665 ?
O1 Cu1 O2 91.41(10) . . ?
O1 Cu1 O2 88.60(10) 2_665 . ?
O2 Cu1 O2 180.0 2_665 . ?
O1 Cu1 O01 93.85(9) . 2_665 ?
O1 Cu1 O01 86.15(9) 2_665 2_665 ?
O2 Cu1 O01 81.06(9) 2_665 2_665 ?
O2 Cu1 O01 98.94(9) . 2_665 ?
O1 Cu1 O01 86.15(9) . . ?
O1 Cu1 O01 93.85(9) 2_665 . ?
O2 Cu1 O01 98.94(9) 2_665 . ?
O2 Cu1 O01 81.06(9) . . ?
O01 Cu1 O01 179.998(1) 2_665 . ?
C2 O1 Cu1 124.9(2) . . ?
F2 C1 F3 107.6(3) . . ?
F2 C1 F1 107.3(4) . . ?
F3 C1 F1 106.2(4) . . ?
F2 C1 C2 111.3(3) . . ?
F3 C1 C2 113.9(3) . . ?
F1 C1 C2 110.2(3) . . ?
O1 C2 C3 128.3(3) . . ?
O1 C2 C1 113.4(3) . . ?
C3 C2 C1 118.3(3) . . ?
C2 C3 C4 122.0(3) . . ?
O2 C4 C3 128.0(3) . . ?
O2 C4 C5 113.4(3) . . ?
C3 C4 C5 118.6(3) . . ?
F5A C5 F6A 105.7(16) . . ?
F5A C5 F5 88.8(17) . . ?
F6A C5 F5 116.7(13) . . ?
F5A C5 F4 117.4(15) . . ?
F6A C5 F4 13.9(17) . . ?
F5 C5 F4 107.6(13) . . ?
F5A C5 F4A 113.2(16) . . ?
F6A C5 F4A 103.6(12) . . ?
F5 C5 F4A 24.8(13) . . ?
F4 C5 F4A 91.4(12) . . ?
F5A C5 F6 16(3) . . ?
F6A C5 F6 93.1(17) . . ?
F5 C5 F6 104.1(15) . . ?
F4 C5 F6 106.1(15) . . ?
F4A C5 F6 127.7(14) . . ?
F5A C5 C4 112.4(10) . . ?
F6A C5 C4 112.6(11) . . ?
F5 C5 C4 117.5(8) . . ?
F4 C5 C4 111.5(10) . . ?
F4A C5 C4 109.0(7) . . ?
F6 C5 C4 109.2(11) . . ?
F4A F5 C5 80(3) . . ?
F4A F5 F5A 123(3) . . ?
C5 F5 F5A 44.1(10) . . ?
F5 F4A C5 75(3) . . ?
C5 F5A F5 47.1(11) . . ?
C4 O2 Cu1 124.5(2) . . ?
O3 Cu2 O6 179.46(10) . . ?
O3 Cu2 O5 87.16(10) . . ?
O6 Cu2 O5 92.31(10) . . ?
O3 Cu2 O4 92.02(10) . . ?
O6 Cu2 O4 88.50(10) . . ?
O5 Cu2 O4 179.16(9) . . ?
O3 Cu2 N4 95.37(10) . . ?
O6 Cu2 N4 84.46(10) . . ?
O5 Cu2 N4 86.15(10) . . ?
O4 Cu2 N4 93.73(10) . . ?
O3 Cu2 N8 84.84(10) . . ?
O6 Cu2 N8 95.32(10) . . ?
O5 Cu2 N8 93.00(10) . . ?
O4 Cu2 N8 87.13(10) . . ?
N4 Cu2 N8 179.11(9) . . ?
C7 O3 Cu2 125.0(2) . . ?
F9 C6 F8 106.9(3) . . ?
F9 C6 F7 106.7(3) . . ?
F8 C6 F7 107.0(3) . . ?
F9 C6 C7 110.8(3) . . ?
F8 C6 C7 113.9(3) . . ?
F7 C6 C7 111.2(3) . . ?
O3 C7 C8 128.1(3) . . ?
O3 C7 C6 112.7(3) . . ?
C8 C7 C6 119.2(3) . . ?
C7 C8 C9 122.0(3) . . ?
O4 C9 C8 128.0(3) . . ?
O4 C9 C10 114.9(3) . . ?
C8 C9 C10 117.1(3) . . ?
F12 C10 F10 108.3(4) . . ?
F12 C10 F11 104.8(4) . . ?
F10 C10 F11 107.5(4) . . ?
F12 C10 C9 112.1(3) . . ?
F10 C10 C9 113.7(3) . . ?
F11 C10 C9 109.8(4) . . ?
C9 O4 Cu2 123.7(2) . . ?
C12 O5 Cu2 123.7(2) . . ?
F13 C11 F15 107.8(4) . . ?
F13 C11 F14 105.4(4) . . ?
F15 C11 F14 107.8(3) . . ?
F13 C11 C12 112.1(3) . . ?
F15 C11 C12 113.2(3) . . ?
F14 C11 C12 110.1(3) . . ?
O5 C12 C13 127.7(3) . . ?
O5 C12 C11 114.3(3) . . ?
C13 C12 C11 118.0(3) . . ?
C14 C13 C12 122.4(3) . . ?
O6 C14 C13 128.3(3) . . ?
O6 C14 C15 112.6(3) . . ?
C13 C14 C15 119.1(3) . . ?
F16 C15 F18 106.3(4) . . ?
F16 C15 F17 106.9(3) . . ?
F18 C15 F17 106.9(3) . . ?
F16 C15 C14 111.0(3) . . ?
F18 C15 C14 111.4(3) . . ?
F17 C15 C14 113.8(3) . . ?
C14 O6 Cu2 124.3(2) . . ?
O7 Cu3 O7 180.0 . 2_787 ?
O7 Cu3 O03 86.50(10) . . ?
O7 Cu3 O03 93.50(10) 2_787 . ?
O7 Cu3 O03 93.50(10) . 2_787 ?
O7 Cu3 O03 86.50(10) 2_787 2_787 ?
O03 Cu3 O03 179.998(2) . 2_787 ?
O7 Cu3 O8 85.77(10) . . ?
O7 Cu3 O8 94.23(10) 2_787 . ?
O03 Cu3 O8 80.85(9) . . ?
O03 Cu3 O8 99.15(9) 2_787 . ?
O7 Cu3 O8 94.23(10) . 2_787 ?
O7 Cu3 O8 85.77(10) 2_787 2_787 ?
O03 Cu3 O8 99.15(9) . 2_787 ?
O03 Cu3 O8 80.85(9) 2_787 2_787 ?
O8 Cu3 O8 180.00(12) . 2_787 ?
C17 O7 Cu3 127.3(2) . . ?
F20 C16 F19 106.9(4) . . ?
F20 C16 F21 105.9(4) . . ?
F19 C16 F21 107.3(4) . . ?
F20 C16 C17 111.5(4) . . ?
F19 C16 C17 114.3(4) . . ?
F21 C16 C17 110.5(4) . . ?
O7 C17 C18 128.7(4) . . ?
O7 C17 C16 112.9(3) . . ?
C18 C17 C16 118.3(3) . . ?
C17 C18 C19 123.0(4) . . ?
O8 C19 C18 127.9(4) . . ?
O8 C19 C20 114.3(4) . . ?
C18 C19 C20 117.7(4) . . ?
F23 C20 F24 111.7(6) . . ?
F23 C20 F22 103.8(5) . . ?
F24 C20 F22 100.8(5) . . ?
F23 C20 C19 116.5(4) . . ?
F24 C20 C19 112.3(4) . . ?
F22 C20 C19 110.2(5) . . ?
C19 O8 Cu3 122.9(3) . . ?
N1 O01 Cu1 124.0(2) . . ?
O01 N1 C07 125.2(3) . . ?
O01 N1 C01 121.8(3) . . ?
C07 N1 C01 111.9(3) . . ?
N1 C01 C03 110.5(3) . . ?
N1 C01 C02 105.8(3) . . ?
C03 C01 C02 110.8(3) . . ?
N1 C01 C04 99.9(3) . . ?
C03 C01 C04 115.3(3) . . ?
C02 C01 C04 113.6(3) . . ?
N2 C04 C06 109.9(3) . . ?
N2 C04 C05 105.7(3) . . ?
C06 C04 C05 110.7(3) . . ?
N2 C04 C01 100.6(3) . . ?
C06 C04 C01 114.8(3) . . ?
C05 C04 C01 114.2(3) . . ?
O02 N2 C07 125.5(3) . . ?
O02 N2 C04 122.3(3) . . ?
C07 N2 C04 111.5(3) . . ?
N1 C07 N2 108.4(3) . . ?
N1 C07 C08 125.7(3) . . ?
N2 C07 C08 125.8(3) . . ?
C09 C08 C014 104.0(3) . . ?
C09 C08 C07 127.4(3) . . ?
C014 C08 C07 128.6(3) . . ?
N3 C09 C08 107.3(3) . . ?
C09 N3 N4 112.2(3) . . ?
C09 N3 C010 128.3(3) . . ?
N4 N3 C010 119.5(3) . . ?
C014 N4 N3 104.7(3) . . ?
C014 N4 Cu2 124.4(2) . . ?
N3 N4 Cu2 130.5(2) . . ?
C011 C010 N3 116.0(4) . . ?
C010 C011 C012 111.6(4) . . ?
C013 C012 C011 116.9(6) . . ?
N4 C014 C08 111.8(3) . . ?
N5 O03 Cu3 123.76(19) . . ?
O03 N5 C021 124.5(3) . . ?
O03 N5 C015 121.9(3) . . ?
C021 N5 C015 112.0(3) . . ?
N5 C015 C017 111.1(3) . . ?
N5 C015 C016 105.6(3) . . ?
C017 C015 C016 110.4(3) . . ?
N5 C015 C018 99.9(3) . . ?
C017 C015 C018 115.3(3) . . ?
C016 C015 C018 113.7(3) . . ?
N6 C018 C019 106.1(3) . . ?
N6 C018 C020 109.2(3) . . ?
C019 C018 C020 111.0(3) . . ?
N6 C018 C015 100.3(3) . . ?
C019 C018 C015 114.2(3) . . ?
C020 C018 C015 115.0(3) . . ?
O04 N6 C021 125.4(3) . . ?
O04 N6 C018 122.5(3) . . ?
C021 N6 C018 111.7(3) . . ?
N5 C021 N6 108.0(3) . . ?
N5 C021 C022 126.9(3) . . ?
N6 C021 C022 125.1(3) . . ?
C023 C022 C028 104.0(3) . . ?
C023 C022 C021 126.7(3) . . ?
C028 C022 C021 129.3(3) . . ?
N7 C023 C022 107.1(3) . . ?
C023 N7 N8 112.4(3) . . ?
C023 N7 C024 126.5(3) . . ?
N8 N7 C024 121.1(3) . . ?
C025 C024 N7 113.5(4) . . ?
C024 C025 C026 113.3(5) . . ?
C027 C026 C025 109.1(7) . . ?
C028 N8 N7 104.5(3) . . ?
C028 N8 Cu2 122.8(2) . . ?
N7 N8 Cu2 132.3(2) . . ?
N8 C028 C022 112.0(3) . . ?
C3A C2A C1A 117.2(7) . . ?
C2A C3A C3A 122.4(9) . 2_786 ?
C3B C2B C1B 117.3(5) . . ?
C3B C3B C2B 115.9(6) 2_666 . ?

loop_
_geom_bond_atom_site_label_1
_geom_bond_atom_site_label_2
_geom_bond_distance
_geom_bond_site_symmetry_2
_geom_bond_publ_flag
Cu1 O1 1.957(2) . ?
Cu1 O1 1.957(2) 2_665 ?
Cu1 O2 1.976(2) 2_665 ?
Cu1 O2 1.976(2) . ?
Cu1 O01 2.331(2) 2_665 ?
Cu1 O01 2.331(2) . ?
O1 C2 1.251(4) . ?
C1 F2 1.302(5) . ?
C1 F3 1.313(5) . ?
C1 F1 1.315(5) . ?
C1 C2 1.531(5) . ?
C2 C3 1.382(5) . ?
C3 C4 1.383(5) . ?
C4 O2 1.251(4) . ?
C4 C5 1.527(5) . ?
C5 F5A 1.239(17) . ?
C5 F6A 1.277(18) . ?
C5 F5 1.304(16) . ?
C5 F4 1.333(19) . ?
C5 F4A 1.330(14) . ?
C5 F6 1.31(2) . ?
F5 F4A 0.57(3) . ?
F5 F5A 1.78(3) . ?
Cu2 O3 1.940(2) . ?
Cu2 O6 1.942(2) . ?
Cu2 O5 1.979(2) . ?
Cu2 O4 1.985(2) . ?
Cu2 N4 2.462(3) . ?
Cu2 N8 2.468(3) . ?
O3 C7 1.259(4) . ?
C6 F9 1.317(4) . ?
C6 F8 1.326(4) . ?
C6 F7 1.326(5) . ?
C6 C7 1.519(5) . ?
C7 C8 1.384(5) . ?
C8 C9 1.391(5) . ?
C9 O4 1.253(4) . ?
C9 C10 1.526(5) . ?
C10 F12 1.307(5) . ?
C10 F10 1.306(5) . ?
C10 F11 1.326(5) . ?
O5 C12 1.252(4) . ?
C11 F13 1.305(5) . ?
C11 F15 1.310(5) . ?
C11 F14 1.324(5) . ?
C11 C12 1.528(5) . ?
C12 C13 1.391(5) . ?
C13 C14 1.375(5) . ?
C14 O6 1.265(4) . ?
C14 C15 1.519(5) . ?
C15 F16 1.314(5) . ?
C15 F18 1.320(5) . ?
C15 F17 1.320(4) . ?
Cu3 O7 2.013(3) . ?
Cu3 O7 2.013(3) 2_787 ?
Cu3 O03 2.044(2) . ?
Cu3 O03 2.044(2) 2_787 ?
Cu3 O8 2.179(3) . ?
Cu3 O8 2.179(3) 2_787 ?
O7 C17 1.253(4) . ?
C16 F20 1.315(5) . ?
C16 F19 1.319(5) . ?
C16 F21 1.315(5) . ?
C16 C17 1.523(6) . ?
C17 C18 1.370(5) . ?
C18 C19 1.395(5) . ?
C19 O8 1.238(5) . ?
C19 C20 1.513(6) . ?
C20 F23 1.232(6) . ?
C20 F24 1.237(6) . ?
C20 F22 1.313(6) . ?
O01 N1 1.293(4) . ?
N1 C07 1.339(4) . ?
N1 C01 1.505(4) . ?
C01 C03 1.516(5) . ?
C01 C02 1.535(5) . ?
C01 C04 1.549(5) . ?
C04 N2 1.502(4) . ?
C04 C06 1.515(5) . ?
C04 C05 1.523(5) . ?
N2 O02 1.274(4) . ?
N2 C07 1.355(4) . ?
C07 C08 1.433(5) . ?
C08 C09 1.394(5) . ?
C08 C014 1.405(5) . ?
C09 N3 1.330(4) . ?
N3 N4 1.366(4) . ?
N3 C010 1.469(4) . ?
N4 C014 1.326(4) . ?
C010 C011 1.429(6) . ?
C011 C012 1.557(7) . ?
C012 C013 1.364(10) . ?
O03 N5 1.309(4) . ?
N5 C021 1.335(4) . ?
N5 C015 1.505(4) . ?
C015 C017 1.521(5) . ?
C015 C016 1.525(5) . ?
C015 C018 1.549(5) . ?
C018 N6 1.505(4) . ?
C018 C019 1.520(5) . ?
C018 C020 1.520(5) . ?
N6 O04 1.267(4) . ?
N6 C021 1.361(4) . ?
C021 C022 1.431(5) . ?
C022 C023 1.397(5) . ?
C022 C028 1.399(5) . ?
C023 N7 1.327(4) . ?
N7 N8 1.364(4) . ?
N7 C024 1.471(4) . ?
C024 C025 1.452(7) . ?
C025 C026 1.570(7) . ?
C026 C027 1.421(9) . ?
N8 C028 1.325(4) . ?
C1A C2A 1.514(9) . ?
C2A C3A 1.387(9) . ?
C3A C3A 1.481(13) 2_786 ?
C1B C2B 1.494(8) . ?
C2B C3B 1.482(7) . ?
C3B C3B 1.486(11) 2_666 ?
